data_4120399
loop_
_publ_author_name
'Christian Reus'
'Sabine Weidlich'
'Michael Bolte'
'Hans-Wolfram Lerner'
'Matthias Wagner'

_publ_section_title
;
 C-Functionalized, Air- and Water-Stable
 9,10-Dihydro-9,10-diboraanthracenes: Efficient Blue to Red Emitting
 Luminophores
;
_journal_name_full 'Journal of the American Chemical Society'
_journal_page_first 12892
_journal_page_last 12907
_journal_paper_doi 10.1021/ja406766e
_journal_volume 135
_journal_year 2013
_chemical_formula_moiety 'C102 H82 B2 N4, 4(C H Cl3)'
_chemical_formula_sum 'C106 H86 B2 Cl12 N4'
_chemical_formula_weight 1862.81
_chemical_name_systematic ?
_space_group_IT_number 2
_symmetry_cell_setting triclinic
_symmetry_space_group_name_Hall '-P 1'
_symmetry_space_group_name_H-M 'P -1'
_atom_sites_solution_hydrogens geom
_atom_sites_solution_primary direct
_atom_sites_solution_secondary difmap
_audit_creation_method SHELXL-97
_cell_angle_alpha 71.605(18)
_cell_angle_beta 89.097(19)
_cell_angle_gamma 81.899(17)
_cell_formula_units_Z 1
_cell_length_a 11.459(2)
_cell_length_b 13.621(3)
_cell_length_c 16.063(4)
_cell_measurement_reflns_used 4856
_cell_measurement_temperature 293(2)
_cell_measurement_theta_max 26.25
_cell_measurement_theta_min 6.18
_cell_volume 2354.2(9)
_computing_cell_refinement 'X-Area (Stoe & Cie, 2001)'
_computing_data_collection 'X-Area (Stoe & Cie, 2001)'
_computing_data_reduction 'X-Area (Stoe & Cie, 2001)'
_computing_molecular_graphics 'XP in SHELXTL-Plus (Sheldrick, 2008)'
_computing_publication_material SHELXL97
_computing_structure_refinement 'SHELXL97 (Sheldrick, 2008) '
_computing_structure_solution 'SHELXS97 (Sheldrick, 2008) '
_diffrn_ambient_temperature 293(2)
_diffrn_measured_fraction_theta_full 0.996
_diffrn_measured_fraction_theta_max 0.978
_diffrn_measurement_device_type 'STOE IPDS II two-circle-diffractometer'
_diffrn_measurement_method \w
_diffrn_radiation_monochromator 'Genix 3D multilayer optics'
_diffrn_radiation_source 'Genix 3D I\mS microfocus x-ray source'
_diffrn_radiation_type MoK\a
_diffrn_radiation_wavelength 0.71073
_diffrn_reflns_av_R_equivalents 0.3220
_diffrn_reflns_av_sigmaI/netI 0.4253
_diffrn_reflns_limit_h_max 15
_diffrn_reflns_limit_h_min -13
_diffrn_reflns_limit_k_max 18
_diffrn_reflns_limit_k_min -18
_diffrn_reflns_limit_l_max 21
_diffrn_reflns_limit_l_min -21
_diffrn_reflns_number 31473
_diffrn_reflns_theta_full 25.00
_diffrn_reflns_theta_max 28.82
_diffrn_reflns_theta_min 3.14
_diffrn_standards_number 0
_exptl_absorpt_coefficient_mu 0.404
_exptl_absorpt_correction_T_max 0.9960
_exptl_absorpt_correction_T_min 0.9236
_exptl_absorpt_correction_type multi-scan
_exptl_absorpt_process_details 'X-Area (Stoe & Cie, 2001)'
_exptl_crystal_colour red
_exptl_crystal_density_diffrn 1.314
_exptl_crystal_description needle
_exptl_crystal_F_000 964
_exptl_crystal_size_max 0.20
_exptl_crystal_size_mid 0.11
_exptl_crystal_size_min 0.01
_refine_diff_density_max 1.001
_refine_diff_density_min -0.634
_refine_diff_density_rms 0.099
_refine_ls_extinction_method none
_refine_ls_goodness_of_fit_ref 0.953
_refine_ls_hydrogen_treatment constr
_refine_ls_matrix_type full
_refine_ls_number_parameters 539
_refine_ls_number_reflns 12063
_refine_ls_number_restraints 360
_refine_ls_restrained_S_all 0.955
_refine_ls_R_factor_all 0.3566
_refine_ls_R_factor_gt 0.1507
_refine_ls_shift/su_max 0.000
_refine_ls_shift/su_mean 0.000
_refine_ls_structure_factor_coef Fsqd
_refine_ls_weighting_details 'calc w=1/[\s^2^(Fo^2^)+(0.1033P)^2^] where P=(Fo^2^+2Fc^2^)/3'
_refine_ls_weighting_scheme calc
_refine_ls_wR_factor_gt 0.2826
_refine_ls_wR_factor_ref 0.3813
_reflns_number_gt 2923
_reflns_number_total 12063
_reflns_threshold_expression I>2\s(I)
_cod_data_source_file ja406766e_si_001_09.cif
_cod_data_source_block wa1501
_cod_database_code 4120399

loop_
_symmetry_equiv_pos_as_xyz
'x, y, z'
'-x, -y, -z'

loop_
_atom_site_label
_atom_site_type_symbol
_atom_site_fract_x
_atom_site_fract_y
_atom_site_fract_z
_atom_site_U_iso_or_equiv
_atom_site_adp_type
_atom_site_occupancy
_atom_site_symmetry_multiplicity
_atom_site_calc_flag
_atom_site_refinement_flags
C1 C 0.1019(7) 0.4689(6) 0.0669(5) 0.0237(17) Uani 1 1 d U
B1 B 0.1139(8) 0.5446(7) -0.0268(6) 0.0209(18) Uani 1 1 d U
N1 N 0.0458(7) 0.1511(5) 0.6145(5) 0.0296(16) Uani 1 1 d U
N2 N 0.5737(6) 0.2793(5) 0.4581(5) 0.0315(17) Uani 1 1 d U
C2 C -0.0082(7) 0.4287(6) 0.0945(5) 0.0240(17) Uani 1 1 d U
C3 C -0.0125(7) 0.3662(5) 0.1833(5) 0.0212(16) Uani 1 1 d U
H3 H -0.0810 0.3371 0.2014 0.025 Uiso 1 1 calc R
C4 C 0.0777(7) 0.3456(6) 0.2445(5) 0.0258(18) Uani 1 1 d U
C5 C 0.1864(7) 0.3803(6) 0.2145(5) 0.0245(17) Uani 1 1 d U
C6 C 0.1938(7) 0.4418(6) 0.1280(5) 0.0245(17) Uani 1 1 d U
H6 H 0.2649 0.4662 0.1101 0.029 Uiso 1 1 calc R
C11 C 0.2278(7) 0.5991(6) -0.0499(5) 0.0225(16) Uani 1 1 d U
C12 C 0.2364(7) 0.6873(6) -0.0233(5) 0.0266(18) Uani 1 1 d U
C13 C 0.3377(8) 0.7357(7) -0.0407(6) 0.036(2) Uani 1 1 d U
H13 H 0.3424 0.7943 -0.0236 0.043 Uiso 1 1 calc R
C14 C 0.4298(8) 0.6985(7) -0.0821(6) 0.036(2) Uani 1 1 d U
C15 C 0.4245(8) 0.6120(7) -0.1072(6) 0.039(2) Uani 1 1 d U
H15 H 0.4881 0.5863 -0.1348 0.047 Uiso 1 1 calc R
C16 C 0.3227(8) 0.5612(6) -0.0916(6) 0.032(2) Uani 1 1 d U
C17 C 0.1376(9) 0.7307(8) 0.0247(7) 0.047(3) Uani 1 1 d U
H17A H 0.1587 0.7905 0.0371 0.070 Uiso 1 1 calc R
H17B H 0.1248 0.6781 0.0788 0.070 Uiso 1 1 calc R
H17C H 0.0667 0.7509 -0.0113 0.070 Uiso 1 1 calc R
C18 C 0.5386(10) 0.7549(9) -0.1058(9) 0.060(3) Uani 1 1 d U
H18A H 0.5280 0.8164 -0.0878 0.091 Uiso 1 1 calc R
H18B H 0.5485 0.7746 -0.1681 0.091 Uiso 1 1 calc R
H18C H 0.6073 0.7091 -0.0763 0.091 Uiso 1 1 calc R
C19 C 0.3173(9) 0.4659(7) -0.1187(7) 0.045(2) Uani 1 1 d U
H19A H 0.2417 0.4431 -0.1051 0.067 Uiso 1 1 calc R
H19B H 0.3781 0.4111 -0.0877 0.067 Uiso 1 1 calc R
H19C H 0.3286 0.4827 -0.1807 0.067 Uiso 1 1 calc R
C21 C 0.0612(7) 0.2937(5) 0.3399(5) 0.0185(15) Uani 1 1 d U
C22 C 0.0159(7) 0.1991(6) 0.3736(5) 0.0254(18) Uani 1 1 d U
H22 H -0.0088 0.1659 0.3359 0.030 Uiso 1 1 calc R
C23 C 0.0082(7) 0.1556(6) 0.4634(5) 0.0241(17) Uani 1 1 d U
H23 H -0.0240 0.0937 0.4849 0.029 Uiso 1 1 calc R
C24 C 0.0465(7) 0.2004(6) 0.5226(5) 0.0248(17) Uani 1 1 d U
C25 C 0.0876(8) 0.2978(6) 0.4877(6) 0.030(2) Uani 1 1 d U
H25 H 0.1113 0.3316 0.5252 0.036 Uiso 1 1 calc R
C26 C 0.0926(7) 0.3432(6) 0.3974(5) 0.0261(18) Uani 1 1 d U
H26 H 0.1177 0.4083 0.3751 0.031 Uiso 1 1 calc R
C31 C 0.0287(8) 0.2194(6) 0.6678(5) 0.0261(17) Uani 1 1 d U
C32 C -0.0747(8) 0.2884(7) 0.6594(6) 0.036(2) Uani 1 1 d U
H32 H -0.1358 0.2879 0.6221 0.043 Uiso 1 1 calc R
C33 C -0.0870(10) 0.3586(7) 0.7071(7) 0.048(3) Uani 1 1 d U
H33 H -0.1558 0.4061 0.7005 0.058 Uiso 1 1 calc R
C34 C 0.0011(11) 0.3584(8) 0.7636(7) 0.050(3) Uani 1 1 d U
H34 H -0.0083 0.4052 0.7954 0.061 Uiso 1 1 calc R
C35 C 0.1026(10) 0.2899(8) 0.7735(7) 0.047(3) Uani 1 1 d U
H35 H 0.1621 0.2900 0.8122 0.057 Uiso 1 1 calc R
C36 C 0.1176(9) 0.2195(6) 0.7257(6) 0.037(2) Uani 1 1 d U
H36 H 0.1870 0.1727 0.7327 0.044 Uiso 1 1 calc R
C41 C 0.1092(8) 0.0505(6) 0.6516(6) 0.0262(18) Uani 1 1 d U
C42 C 0.1965(8) 0.0083(7) 0.6065(6) 0.034(2) Uani 1 1 d U
H42 H 0.2123 0.0450 0.5489 0.040 Uiso 1 1 calc R
C43 C 0.2602(9) -0.0899(7) 0.6487(7) 0.042(2) Uani 1 1 d U
H43 H 0.3190 -0.1190 0.6194 0.051 Uiso 1 1 calc R
C44 C 0.2358(10) -0.1436(7) 0.7339(7) 0.043(2) Uani 1 1 d U
H44 H 0.2804 -0.2078 0.7622 0.052 Uiso 1 1 calc R
C45 C 0.1486(10) -0.1050(8) 0.7771(7) 0.049(3) Uani 1 1 d U
H45 H 0.1319 -0.1434 0.8340 0.059 Uiso 1 1 calc R
C46 C 0.0854(8) -0.0102(6) 0.7374(6) 0.0316(19) Uani 1 1 d U
H46 H 0.0249 0.0156 0.7673 0.038 Uiso 1 1 calc R
C51 C 0.2921(7) 0.3534(6) 0.2730(5) 0.0271(18) Uani 1 1 d U
C52 C 0.3556(7) 0.4295(6) 0.2830(5) 0.0237(17) Uani 1 1 d U
H52 H 0.3354 0.4987 0.2482 0.028 Uiso 1 1 calc R
C53 C 0.4476(7) 0.4036(6) 0.3433(6) 0.0291(19) Uani 1 1 d U
H53 H 0.4881 0.4560 0.3487 0.035 Uiso 1 1 calc R
C54 C 0.4815(7) 0.3016(6) 0.3964(5) 0.0265(18) Uani 1 1 d U
C55 C 0.4236(7) 0.2232(6) 0.3845(5) 0.0251(17) Uani 1 1 d U
H55 H 0.4486 0.1535 0.4160 0.030 Uiso 1 1 calc R
C56 C 0.3312(8) 0.2495(6) 0.3269(6) 0.0293(19) Uani 1 1 d U
H56 H 0.2910 0.1966 0.3222 0.035 Uiso 1 1 calc R
C61 C 0.6558(7) 0.3541(6) 0.4459(5) 0.0240(17) Uani 1 1 d U
C62 C 0.6560(8) 0.4120(7) 0.5033(6) 0.036(2) Uani 1 1 d U
H62 H 0.6049 0.4012 0.5499 0.043 Uiso 1 1 calc R
C63 C 0.7321(9) 0.4862(7) 0.4917(6) 0.038(2) Uani 1 1 d U
H63 H 0.7339 0.5241 0.5306 0.046 Uiso 1 1 calc R
C64 C 0.8057(9) 0.5021(7) 0.4199(7) 0.040(2) Uani 1 1 d U
H64 H 0.8574 0.5510 0.4113 0.047 Uiso 1 1 calc R
C65 C 0.8031(8) 0.4470(7) 0.3618(7) 0.039(2) Uani 1 1 d U
H65 H 0.8506 0.4605 0.3132 0.047 Uiso 1 1 calc R
C66 C 0.7306(8) 0.3724(7) 0.3758(7) 0.035(2) Uani 1 1 d U
H66 H 0.7314 0.3332 0.3376 0.043 Uiso 1 1 calc R
C71 C 0.5894(8) 0.1897(6) 0.5344(6) 0.0293(19) Uani 1 1 d U
C72 C 0.7026(9) 0.1446(7) 0.5676(7) 0.037(2) Uani 1 1 d U
H72 H 0.7681 0.1715 0.5394 0.044 Uiso 1 1 calc R
C73 C 0.7166(11) 0.0587(8) 0.6435(7) 0.050(3) Uani 1 1 d U
H73 H 0.7921 0.0297 0.6667 0.060 Uiso 1 1 calc R
C74 C 0.6202(10) 0.0153(7) 0.6855(7) 0.046(3) Uani 1 1 d U
H74 H 0.6315 -0.0430 0.7355 0.056 Uiso 1 1 calc R
C75 C 0.5093(10) 0.0585(8) 0.6529(7) 0.047(3) Uani 1 1 d U
H75 H 0.4447 0.0287 0.6800 0.056 Uiso 1 1 calc R
C76 C 0.4920(8) 0.1477(7) 0.5788(6) 0.036(2) Uani 1 1 d U
H76 H 0.4159 0.1793 0.5588 0.044 Uiso 1 1 calc R
C1L C 0.4830(12) 0.7710(10) 0.2303(10) 0.070(4) Uani 1 1 d DU
H1L H 0.4516 0.8144 0.2662 0.084 Uiso 1 1 calc R
Cl11 Cl 0.5793(4) 0.6706(3) 0.2956(3) 0.0836(11) Uani 1 1 d DU
Cl12 Cl 0.5475(6) 0.8505(5) 0.1413(4) 0.153(2) Uani 1 1 d DU
Cl13 Cl 0.3640(6) 0.7261(5) 0.1957(5) 0.162(3) Uani 1 1 d DU
C2L C 0.227(3) 0.050(3) 1.075(2) 0.36(3) Uiso 1 1 d D
H2L H 0.3119 0.0314 1.0864 0.429 Uiso 1 1 calc R
Cl21 Cl 0.183(3) 0.075(2) 0.9711(19) 0.582(16) Uiso 1 1 d D
Cl22 Cl 0.145(3) -0.051(2) 1.125(2) 0.607(18) Uiso 1 1 d D
Cl23 Cl 0.1605(19) 0.1543(16) 1.1153(15) 0.440(10) Uiso 1 1 d D

loop_
_atom_site_aniso_label
_atom_site_aniso_U_11
_atom_site_aniso_U_22
_atom_site_aniso_U_33
_atom_site_aniso_U_23
_atom_site_aniso_U_13
_atom_site_aniso_U_12
C1 0.025(4) 0.021(3) 0.023(4) -0.002(3) 0.001(3) -0.007(3)
B1 0.022(4) 0.027(4) 0.016(4) -0.009(3) -0.009(3) -0.003(3)
N1 0.042(4) 0.019(3) 0.024(4) -0.001(3) 0.002(3) -0.005(3)
N2 0.028(4) 0.029(3) 0.036(4) -0.005(3) -0.003(3) -0.014(3)
C2 0.029(4) 0.020(3) 0.022(4) -0.005(3) -0.004(3) -0.003(3)
C3 0.025(4) 0.018(3) 0.018(4) -0.001(3) 0.000(3) -0.003(3)
C4 0.019(4) 0.031(4) 0.021(4) 0.001(3) -0.001(3) -0.003(3)
C5 0.025(4) 0.024(4) 0.022(4) -0.003(3) -0.011(3) -0.005(3)
C6 0.020(4) 0.028(4) 0.022(4) -0.002(3) -0.005(3) -0.004(3)
C11 0.0219(18) 0.0232(18) 0.0218(18) -0.0061(10) 0.0005(10) -0.0034(10)
C12 0.025(4) 0.038(4) 0.013(4) -0.002(3) 0.004(3) -0.009(3)
C13 0.038(5) 0.038(4) 0.030(4) -0.004(4) -0.002(4) -0.020(4)
C14 0.025(4) 0.049(5) 0.031(5) -0.005(4) 0.010(4) -0.012(4)
C15 0.026(4) 0.050(5) 0.034(5) -0.005(4) 0.004(4) 0.002(4)
C16 0.032(5) 0.035(4) 0.019(4) 0.004(3) 0.005(4) -0.003(4)
C17 0.047(6) 0.046(5) 0.051(6) -0.015(4) 0.010(5) -0.016(4)
C18 0.037(5) 0.066(6) 0.074(7) -0.010(5) 0.005(5) -0.025(5)
C19 0.043(5) 0.043(5) 0.047(5) -0.012(4) 0.006(5) -0.004(4)
C21 0.017(4) 0.020(3) 0.011(3) 0.004(3) -0.004(3) 0.002(3)
C22 0.029(4) 0.023(4) 0.027(4) -0.010(3) -0.003(3) -0.012(3)
C23 0.026(4) 0.022(3) 0.017(4) 0.005(3) -0.008(3) -0.005(3)
C24 0.024(4) 0.029(4) 0.017(4) 0.000(3) -0.001(3) -0.006(3)
C25 0.043(5) 0.024(4) 0.029(4) -0.011(3) 0.006(4) -0.014(4)
C26 0.026(4) 0.027(4) 0.021(4) 0.002(3) -0.002(3) -0.009(3)
C31 0.029(4) 0.030(4) 0.013(4) 0.001(3) -0.004(3) -0.003(3)
C32 0.036(5) 0.034(4) 0.032(5) -0.004(4) 0.004(4) -0.002(4)
C33 0.056(6) 0.035(4) 0.048(6) -0.010(4) 0.026(5) 0.001(4)
C34 0.069(7) 0.041(5) 0.038(5) -0.006(4) 0.018(5) -0.013(5)
C35 0.064(6) 0.042(5) 0.037(5) -0.009(4) -0.006(5) -0.017(5)
C36 0.047(5) 0.027(4) 0.032(5) -0.007(4) 0.007(4) 0.004(4)
C41 0.030(4) 0.024(4) 0.028(4) -0.008(3) -0.003(3) -0.013(3)
C42 0.033(5) 0.034(4) 0.032(5) -0.009(4) 0.004(4) -0.007(4)
C43 0.051(6) 0.032(4) 0.047(5) -0.020(4) -0.007(5) 0.003(4)
C44 0.047(5) 0.026(4) 0.046(5) 0.001(4) -0.021(5) 0.003(4)
C45 0.064(6) 0.037(5) 0.038(5) -0.004(4) -0.007(5) 0.000(4)
C46 0.036(5) 0.031(4) 0.021(4) -0.002(3) -0.010(4) 0.001(4)
C51 0.024(4) 0.035(4) 0.016(4) -0.002(3) 0.002(3) 0.001(3)
C52 0.018(4) 0.021(3) 0.027(4) 0.000(3) 0.000(3) -0.003(3)
C53 0.022(4) 0.032(4) 0.032(4) -0.005(4) -0.004(4) -0.008(3)
C54 0.022(4) 0.032(4) 0.020(4) -0.002(3) -0.003(3) -0.003(3)
C55 0.026(4) 0.022(3) 0.023(4) -0.001(3) -0.011(3) -0.002(3)
C56 0.031(4) 0.028(4) 0.028(4) -0.006(3) -0.002(4) -0.006(3)
C61 0.027(4) 0.023(3) 0.027(4) -0.012(3) -0.008(3) -0.011(3)
C62 0.033(5) 0.033(4) 0.033(5) 0.002(4) 0.006(4) -0.007(4)
C63 0.045(5) 0.041(4) 0.035(5) -0.017(4) -0.007(4) -0.016(4)
C64 0.035(5) 0.039(4) 0.046(5) -0.010(4) -0.004(4) -0.020(4)
C65 0.031(5) 0.045(5) 0.039(5) -0.010(4) -0.002(4) -0.008(4)
C66 0.025(4) 0.041(4) 0.048(5) -0.020(4) 0.002(4) -0.013(4)
C71 0.029(4) 0.029(4) 0.034(5) -0.014(4) -0.002(4) -0.005(3)
C72 0.034(5) 0.038(4) 0.037(5) -0.010(4) -0.011(4) 0.001(4)
C73 0.062(6) 0.045(5) 0.041(5) -0.015(4) -0.021(5) 0.006(5)
C74 0.057(6) 0.032(4) 0.043(5) 0.000(4) -0.012(5) -0.007(4)
C75 0.053(6) 0.045(5) 0.043(5) -0.010(4) -0.003(5) -0.017(5)
C76 0.029(5) 0.041(4) 0.040(5) -0.009(4) -0.006(4) -0.014(4)
C1L 0.066(7) 0.059(6) 0.079(7) -0.013(6) -0.013(6) -0.006(5)
Cl11 0.079(3) 0.067(2) 0.099(3) -0.022(2) 0.001(2) -0.0038(18)
Cl12 0.145(5) 0.139(4) 0.131(5) 0.025(3) 0.031(4) -0.040(4)
Cl13 0.170(5) 0.126(4) 0.182(6) -0.008(4) -0.064(4) -0.074(4)

loop_
_atom_type_symbol
_atom_type_description
_atom_type_scat_dispersion_real
_atom_type_scat_dispersion_imag
_atom_type_scat_source
C C 0.0033 0.0016 'International Tables Vol C Tables 4.2.6.8 and 6.1.1.4'
H H 0.0000 0.0000 'International Tables Vol C Tables 4.2.6.8 and 6.1.1.4'
B B 0.0013 0.0007 'International Tables Vol C Tables 4.2.6.8 and 6.1.1.4'
N N 0.0061 0.0033 'International Tables Vol C Tables 4.2.6.8 and 6.1.1.4'
Cl Cl 0.1484 0.1585 'International Tables Vol C Tables 4.2.6.8 and 6.1.1.4'

loop_
_geom_angle_atom_site_label_1
_geom_angle_atom_site_label_2
_geom_angle_atom_site_label_3
_geom_angle
_geom_angle_site_symmetry_1
_geom_angle_site_symmetry_3
C6 C1 C2 117.9(8) . .
C6 C1 B1 120.8(7) . .
C2 C1 B1 121.2(8) . .
C1 B1 C2 119.0(7) . 2_565
C1 B1 C11 119.5(8) . .
C2 B1 C11 121.3(7) 2_565 .
C41 N1 C24 119.4(6) . .
C41 N1 C31 118.3(7) . .
C24 N1 C31 116.3(6) . .
C54 N2 C71 124.0(7) . .
C54 N2 C61 118.0(7) . .
C71 N2 C61 117.9(8) . .
C3 C2 C1 116.7(8) . .
C3 C2 B1 123.6(7) . 2_565
C1 C2 B1 119.7(7) . 2_565
C4 C3 C2 124.4(7) . .
C4 C3 H3 117.8 . .
C2 C3 H3 117.8 . .
C3 C4 C5 117.5(8) . .
C3 C4 C21 121.8(7) . .
C5 C4 C21 120.6(8) . .
C6 C5 C4 119.3(8) . .
C6 C5 C51 118.9(7) . .
C4 C5 C51 121.9(8) . .
C1 C6 C5 123.8(8) . .
C1 C6 H6 118.1 . .
C5 C6 H6 118.1 . .
C16 C11 C12 118.5(7) . .
C16 C11 B1 122.8(6) . .
C12 C11 B1 118.6(6) . .
C13 C12 C11 119.9(7) . .
C13 C12 C17 118.9(7) . .
C11 C12 C17 121.2(7) . .
C14 C13 C12 121.1(8) . .
C14 C13 H13 119.5 . .
C12 C13 H13 119.5 . .
C13 C14 C15 120.1(8) . .
C13 C14 C18 121.2(8) . .
C15 C14 C18 118.6(8) . .
C14 C15 C16 120.6(8) . .
C14 C15 H15 119.7 . .
C16 C15 H15 119.7 . .
C11 C16 C15 119.7(7) . .
C11 C16 C19 119.8(7) . .
C15 C16 C19 120.5(7) . .
C12 C17 H17A 109.5 . .
C12 C17 H17B 109.5 . .
H17A C17 H17B 109.5 . .
C12 C17 H17C 109.5 . .
H17A C17 H17C 109.5 . .
H17B C17 H17C 109.5 . .
C14 C18 H18A 109.5 . .
C14 C18 H18B 109.5 . .
H18A C18 H18B 109.5 . .
C14 C18 H18C 109.5 . .
H18A C18 H18C 109.5 . .
H18B C18 H18C 109.5 . .
C16 C19 H19A 109.5 . .
C16 C19 H19B 109.5 . .
H19A C19 H19B 109.5 . .
C16 C19 H19C 109.5 . .
H19A C19 H19C 109.5 . .
H19B C19 H19C 109.5 . .
C26 C21 C22 118.9(7) . .
C26 C21 C4 117.2(6) . .
C22 C21 C4 123.9(7) . .
C23 C22 C21 119.4(7) . .
C23 C22 H22 120.3 . .
C21 C22 H22 120.3 . .
C22 C23 C24 122.7(7) . .
C22 C23 H23 118.6 . .
C24 C23 H23 118.6 . .
C23 C24 C25 117.3(7) . .
C23 C24 N1 122.0(7) . .
C25 C24 N1 120.7(7) . .
C26 C25 C24 120.1(7) . .
C26 C25 H25 119.9 . .
C24 C25 H25 119.9 . .
C21 C26 C25 121.4(7) . .
C21 C26 H26 119.3 . .
C25 C26 H26 119.3 . .
C32 C31 C36 119.3(8) . .
C32 C31 N1 120.3(8) . .
C36 C31 N1 120.4(8) . .
C31 C32 C33 119.7(10) . .
C31 C32 H32 120.2 . .
C33 C32 H32 120.2 . .
C34 C33 C32 120.5(10) . .
C34 C33 H33 119.7 . .
C32 C33 H33 119.7 . .
C35 C34 C33 120.4(10) . .
C35 C34 H34 119.8 . .
C33 C34 H34 119.8 . .
C34 C35 C36 120.2(11) . .
C34 C35 H35 119.9 . .
C36 C35 H35 119.9 . .
C31 C36 C35 119.9(9) . .
C31 C36 H36 120.0 . .
C35 C36 H36 120.0 . .
C42 C41 C46 118.2(9) . .
C42 C41 N1 122.0(8) . .
C46 C41 N1 119.8(7) . .
C41 C42 C43 119.1(9) . .
C41 C42 H42 120.5 . .
C43 C42 H42 120.5 . .
C44 C43 C42 119.9(9) . .
C44 C43 H43 120.1 . .
C42 C43 H43 120.1 . .
C45 C44 C43 121.5(10) . .
C45 C44 H44 119.3 . .
C43 C44 H44 119.3 . .
C44 C45 C46 119.7(10) . .
C44 C45 H45 120.2 . .
C46 C45 H45 120.2 . .
C45 C46 C41 121.6(9) . .
C45 C46 H46 119.2 . .
C41 C46 H46 119.2 . .
C52 C51 C56 115.7(8) . .
C52 C51 C5 122.1(8) . .
C56 C51 C5 122.1(7) . .
C53 C52 C51 121.0(8) . .
C53 C52 H52 119.5 . .
C51 C52 H52 119.5 . .
C52 C53 C54 121.7(7) . .
C52 C53 H53 119.2 . .
C54 C53 H53 119.2 . .
C53 C54 N2 119.7(7) . .
C53 C54 C55 118.4(8) . .
N2 C54 C55 121.8(8) . .
C56 C55 C54 119.5(8) . .
C56 C55 H55 120.3 . .
C54 C55 H55 120.3 . .
C55 C56 C51 123.5(8) . .
C55 C56 H56 118.2 . .
C51 C56 H56 118.2 . .
C66 C61 C62 119.2(7) . .
C66 C61 N2 121.2(6) . .
C62 C61 N2 119.5(7) . .
C61 C62 C63 120.5(8) . .
C61 C62 H62 119.7 . .
C63 C62 H62 119.7 . .
C62 C63 C64 118.2(8) . .
C62 C63 H63 120.9 . .
C64 C63 H63 120.9 . .
C65 C64 C63 121.3(8) . .
C65 C64 H64 119.4 . .
C63 C64 H64 119.4 . .
C66 C65 C64 119.7(9) . .
C66 C65 H65 120.1 . .
C64 C65 H65 120.1 . .
C65 C66 C61 121.0(8) . .
C65 C66 H66 119.5 . .
C61 C66 H66 119.5 . .
C72 C71 C76 119.2(9) . .
C72 C71 N2 119.7(8) . .
C76 C71 N2 121.1(9) . .
C71 C72 C73 119.2(9) . .
C71 C72 H72 120.4 . .
C73 C72 H72 120.4 . .
C74 C73 C72 121.5(12) . .
C74 C73 H73 119.3 . .
C72 C73 H73 119.3 . .
C75 C74 C73 119.7(11) . .
C75 C74 H74 120.2 . .
C73 C74 H74 120.2 . .
C74 C75 C76 120.2(9) . .
C74 C75 H75 119.9 . .
C76 C75 H75 119.9 . .
C75 C76 C71 120.2(10) . .
C75 C76 H76 119.9 . .
C71 C76 H76 119.9 . .
Cl11 C1L Cl12 113.6(8) . .
Cl11 C1L Cl13 111.4(7) . .
Cl12 C1L Cl13 110.3(9) . .
Cl11 C1L H1L 107.1 . .
Cl12 C1L H1L 107.1 . .
Cl13 C1L H1L 107.1 . .
Cl21 C2L Cl22 98.9(19) . .
Cl21 C2L Cl23 110(2) . .
Cl22 C2L Cl23 103.4(19) . .
Cl21 C2L H2L 114.4 . .
Cl22 C2L H2L 114.4 . .
Cl23 C2L H2L 114.4 . .

loop_
_geom_bond_atom_site_label_1
_geom_bond_atom_site_label_2
_geom_bond_distance
_geom_bond_site_symmetry_2
C1 C6 1.381(12) .
C1 C2 1.453(10) .
C1 B1 1.550(12) .
B1 C2 1.565(13) 2_565
B1 C11 1.574(11) .
N1 C41 1.407(11) .
N1 C24 1.415(11) .
N1 C31 1.443(10) .
N2 C54 1.394(12) .
N2 C71 1.423(12) .
N2 C61 1.449(9) .
C2 C3 1.416(11) .
C2 B1 1.565(13) 2_565
C3 C4 1.375(12) .
C3 H3 0.9300 .
C4 C5 1.418(10) .
C4 C21 1.492(10) .
C5 C6 1.386(11) .
C5 C51 1.476(12) .
C6 H6 0.9300 .
C11 C16 1.392(10) .
C11 C12 1.412(10) .
C12 C13 1.396(11) .
C12 C17 1.516(11) .
C13 C14 1.362(12) .
C13 H13 0.9300 .
C14 C15 1.370(12) .
C14 C18 1.536(12) .
C15 C16 1.417(12) .
C15 H15 0.9300 .
C16 C19 1.503(12) .
C17 H17A 0.9600 .
C17 H17B 0.9600 .
C17 H17C 0.9600 .
C18 H18A 0.9600 .
C18 H18B 0.9600 .
C18 H18C 0.9600 .
C19 H19A 0.9600 .
C19 H19B 0.9600 .
C19 H19C 0.9600 .
C21 C26 1.382(10) .
C21 C22 1.401(9) .
C22 C23 1.382(11) .
C22 H22 0.9300 .
C23 C24 1.388(11) .
C23 H23 0.9300 .
C24 C25 1.412(10) .
C25 C26 1.390(12) .
C25 H25 0.9300 .
C26 H26 0.9300 .
C31 C32 1.385(12) .
C31 C36 1.391(13) .
C32 C33 1.394(12) .
C32 H32 0.9300 .
C33 C34 1.368(17) .
C33 H33 0.9300 .
C34 C35 1.361(15) .
C34 H34 0.9300 .
C35 C36 1.398(12) .
C35 H35 0.9300 .
C36 H36 0.9300 .
C41 C42 1.391(11) .
C41 C46 1.410(12) .
C42 C43 1.396(14) .
C42 H42 0.9300 .
C43 C44 1.378(14) .
C43 H43 0.9300 .
C44 C45 1.347(14) .
C44 H44 0.9300 .
C45 C46 1.353(14) .
C45 H45 0.9300 .
C46 H46 0.9300 .
C51 C52 1.396(11) .
C51 C56 1.419(12) .
C52 C53 1.374(13) .
C52 H52 0.9300 .
C53 C54 1.386(12) .
C53 H53 0.9300 .
C54 C55 1.396(10) .
C55 C56 1.349(13) .
C55 H55 0.9300 .
C56 H56 0.9300 .
C61 C66 1.384(11) .
C61 C62 1.391(11) .
C62 C63 1.393(11) .
C62 H62 0.9300 .
C63 C64 1.397(12) .
C63 H63 0.9300 .
C64 C65 1.373(12) .
C64 H64 0.9300 .
C65 C66 1.365(11) .
C65 H65 0.9300 .
C66 H66 0.9300 .
C71 C72 1.391(13) .
C71 C76 1.406(11) .
C72 C73 1.391(14) .
C72 H72 0.9300 .
C73 C74 1.390(14) .
C73 H73 0.9300 .
C74 C75 1.361(16) .
C74 H74 0.9300 .
C75 C76 1.400(14) .
C75 H75 0.9300 .
C76 H76 0.9300 .
C1L Cl11 1.701(15) .
C1L Cl12 1.727(13) .
C1L Cl13 1.735(14) .
C1L H1L 0.9800 .
C2L Cl21 1.67(2) .
C2L Cl22 1.75(2) .
C2L Cl23 1.80(2) .
C2L H2L 0.9800 .

loop_
_geom_torsion_atom_site_label_1
_geom_torsion_atom_site_label_2
_geom_torsion_atom_site_label_3
_geom_torsion_atom_site_label_4
_geom_torsion
_geom_torsion_site_symmetry_1
_geom_torsion_site_symmetry_4
C6 C1 B1 C2 178.8(7) . 2_565
C2 C1 B1 C2 -4.5(11) . 2_565
C6 C1 B1 C11 -5.6(11) . .
C2 C1 B1 C11 171.1(6) . .
C6 C1 C2 C3 1.3(10) . .
B1 C1 C2 C3 -175.5(6) . .
C6 C1 C2 B1 -178.7(7) . 2_565
B1 C1 C2 B1 4.5(11) . 2_565
C1 C2 C3 C4 2.9(11) . .
B1 C2 C3 C4 -177.1(7) 2_565 .
C2 C3 C4 C5 -6.8(11) . .
C2 C3 C4 C21 170.0(7) . .
C3 C4 C5 C6 6.5(11) . .
C21 C4 C5 C6 -170.4(7) . .
C3 C4 C5 C51 -174.0(7) . .
C21 C4 C5 C51 9.1(11) . .
C2 C1 C6 C5 -1.4(12) . .
B1 C1 C6 C5 175.5(7) . .
C4 C5 C6 C1 -2.6(12) . .
C51 C5 C6 C1 177.9(7) . .
C1 B1 C11 C16 97.2(10) . .
C2 B1 C11 C16 -87.3(11) 2_565 .
C1 B1 C11 C12 -79.6(10) . .
C2 B1 C11 C12 95.9(9) 2_565 .
C16 C11 C12 C13 1.3(13) . .
B1 C11 C12 C13 178.3(9) . .
C16 C11 C12 C17 -178.3(10) . .
B1 C11 C12 C17 -1.3(13) . .
C11 C12 C13 C14 -0.8(15) . .
C17 C12 C13 C14 178.8(11) . .
C12 C13 C14 C15 -0.3(16) . .
C12 C13 C14 C18 176.7(10) . .
C13 C14 C15 C16 0.9(16) . .
C18 C14 C15 C16 -176.1(11) . .
C12 C11 C16 C15 -0.7(14) . .
B1 C11 C16 C15 -177.5(9) . .
C12 C11 C16 C19 178.5(9) . .
B1 C11 C16 C19 1.7(14) . .
C14 C15 C16 C11 -0.4(15) . .
C14 C15 C16 C19 -179.6(10) . .
C3 C4 C21 C26 -127.1(8) . .
C5 C4 C21 C26 49.7(10) . .
C3 C4 C21 C22 52.7(11) . .
C5 C4 C21 C22 -130.5(8) . .
C26 C21 C22 C23 -2.6(12) . .
C4 C21 C22 C23 177.6(8) . .
C21 C22 C23 C24 -1.7(13) . .
C22 C23 C24 C25 4.1(12) . .
C22 C23 C24 N1 -175.4(9) . .
C41 N1 C24 C23 58.0(11) . .
C31 N1 C24 C23 -149.7(8) . .
C41 N1 C24 C25 -121.5(8) . .
C31 N1 C24 C25 30.8(12) . .
C23 C24 C25 C26 -2.3(13) . .
N1 C24 C25 C26 177.2(8) . .
C22 C21 C26 C25 4.4(12) . .
C4 C21 C26 C25 -175.9(8) . .
C24 C25 C26 C21 -1.9(14) . .
C41 N1 C31 C32 -145.2(8) . .
C24 N1 C31 C32 62.2(10) . .
C41 N1 C31 C36 37.2(10) . .
C24 N1 C31 C36 -115.4(9) . .
C36 C31 C32 C33 1.8(12) . .
N1 C31 C32 C33 -175.9(8) . .
C31 C32 C33 C34 -1.5(13) . .
C32 C33 C34 C35 0.5(14) . .
C33 C34 C35 C36 0.2(14) . .
C32 C31 C36 C35 -1.1(12) . .
N1 C31 C36 C35 176.6(8) . .
C34 C35 C36 C31 0.1(14) . .
C24 N1 C41 C42 17.2(12) . .
C31 N1 C41 C42 -134.5(8) . .
C24 N1 C41 C46 -163.4(8) . .
C31 N1 C41 C46 44.8(10) . .
C46 C41 C42 C43 -2.6(13) . .
N1 C41 C42 C43 176.8(8) . .
C41 C42 C43 C44 0.1(14) . .
C42 C43 C44 C45 2.2(15) . .
C43 C44 C45 C46 -1.9(16) . .
C44 C45 C46 C41 -0.7(16) . .
C42 C41 C46 C45 2.9(13) . .
N1 C41 C46 C45 -176.5(9) . .
C6 C5 C51 C52 52.5(10) . .
C4 C5 C51 C52 -127.1(8) . .
C6 C5 C51 C56 -131.6(8) . .
C4 C5 C51 C56 48.9(11) . .
C56 C51 C52 C53 -1.8(10) . .
C5 C51 C52 C53 174.4(7) . .
C51 C52 C53 C54 0.3(12) . .
C52 C53 C54 N2 -178.6(8) . .
C52 C53 C54 C55 3.2(12) . .
C71 N2 C54 C53 157.0(7) . .
C61 N2 C54 C53 -20.3(11) . .
C71 N2 C54 C55 -24.9(12) . .
C61 N2 C54 C55 157.9(7) . .
C53 C54 C55 C56 -5.0(11) . .
N2 C54 C55 C56 176.9(8) . .
C54 C55 C56 C51 3.6(12) . .
C52 C51 C56 C55 -0.1(11) . .
C5 C51 C56 C55 -176.3(8) . .
C54 N2 C61 C66 -66.7(11) . .
C71 N2 C61 C66 115.9(9) . .
C54 N2 C61 C62 110.4(10) . .
C71 N2 C61 C62 -67.0(11) . .
C66 C61 C62 C63 -1.3(15) . .
N2 C61 C62 C63 -178.5(9) . .
C61 C62 C63 C64 1.5(15) . .
C62 C63 C64 C65 0.4(16) . .
C63 C64 C65 C66 -2.4(16) . .
C64 C65 C66 C61 2.6(16) . .
C62 C61 C66 C65 -0.7(15) . .
N2 C61 C66 C65 176.4(9) . .
C54 N2 C71 C72 148.2(8) . .
C61 N2 C71 C72 -34.5(10) . .
C54 N2 C71 C76 -33.8(11) . .
C61 N2 C71 C76 143.4(7) . .
C76 C71 C72 C73 0.4(12) . .
N2 C71 C72 C73 178.3(8) . .
C71 C72 C73 C74 1.8(13) . .
C72 C73 C74 C75 -1.3(14) . .
C73 C74 C75 C76 -1.5(14) . .
C74 C75 C76 C71 3.7(13) . .
C72 C71 C76 C75 -3.1(12) . .
N2 C71 C76 C75 179.0(8) . .
